data_7233166
loop_
_publ_author_name
'Tlust\'y, M.'
'Eigner, V.'
'Babor, M.'
'Kohout, M.'
'Lhot\'ak, P.'

_publ_section_title
;
 Synthesis of upper rim-double-bridged calix[4]arenes bearing seven
 membered rings and related compounds
;
_journal_issue 38
_journal_name_full 'RSC Advances'
_journal_page_first 22017
_journal_paper_doi 10.1039/C9RA05075B
_journal_volume 9
_journal_year 2019
_chemical_absolute_configuration ad
_chemical_formula_moiety 'C54 H53.77 Cl0.24 N2 O4'
_chemical_formula_sum 'C54 H53.77 Cl0.24 N2 O4'
_chemical_formula_weight 803.15
_space_group_IT_number 169
_space_group_name_Hall 'P 61'
_space_group_name_H-M_alt 'P 61'
_symmetry_cell_setting hexagonal
_symmetry_space_group_name_Hall 'P 61'
_symmetry_space_group_name_H-M 'P 61'
_atom_sites_solution_hydrogens difmap
_atom_sites_solution_primary direct
_audit_update_record
;
2019-05-23 deposited with the CCDC.    2019-07-08 downloaded from the CCDC.
;
_cell_angle_alpha 90
_cell_angle_beta 90
_cell_angle_gamma 120
_cell_formula_units_Z 6
_cell_length_a 14.5403(3)
_cell_length_b 14.5403(3)
_cell_length_c 36.4429(8)
_cell_measurement_reflns_used 160
_cell_measurement_temperature 180
_cell_measurement_theta_max 47
_cell_measurement_theta_min 11
_cell_volume 6672.5(2)
_computing_cell_refinement 'USER DEFINED CELL REFINEMENT'
_computing_data_collection 'USER DEFINED DATA COLLECTION'
_computing_data_reduction 'USER DEFINED DATA REDUCTION'
_computing_molecular_graphics 'CAMERON (Watkin et al., 1996)'
_computing_publication_material 'CRYSTALS (Betteridge et al., 2003)'
_computing_structure_refinement 'CRYSTALS (Betteridge et al., 2003)'
_computing_structure_solution 'SIR92 (Altomare et al., 1994)'
_diffrn_ambient_temperature 180
_diffrn_measured_fraction_theta_full 0.998
_diffrn_measured_fraction_theta_max 0.998
_diffrn_measurement_device Serial
_diffrn_measurement_device_type 'Venture D8'
_diffrn_measurement_method \w
_diffrn_radiation_monochromator graphite
_diffrn_radiation_type 'Cu K\a'
_diffrn_radiation_wavelength 1.54180
_diffrn_reflns_av_R_equivalents 0.032
_diffrn_reflns_limit_h_max 15
_diffrn_reflns_limit_h_min -15
_diffrn_reflns_limit_k_max 17
_diffrn_reflns_limit_k_min -17
_diffrn_reflns_limit_l_max 44
_diffrn_reflns_limit_l_min -44
_diffrn_reflns_number 92146
_diffrn_reflns_theta_full 72.100
_diffrn_reflns_theta_max 72.100
_diffrn_reflns_theta_min 3.510
_diffrn_standards_number 0
_exptl_absorpt_coefficient_mu 0.712
_exptl_absorpt_correction_T_max 0.85
_exptl_absorpt_correction_T_min 0.84
_exptl_absorpt_correction_type multi-scan
_exptl_absorpt_process_details 'DENZO/SCALEPACK (Otwinowski & Minor, 1997)'
_exptl_crystal_colour 'clear yellow'
_exptl_crystal_density_diffrn 1.199
_exptl_crystal_density_method 'not measured'
_exptl_crystal_description pyramid
_exptl_crystal_F_000 2566.635
_exptl_crystal_size_max 0.857
_exptl_crystal_size_mid 0.248
_exptl_crystal_size_min 0.236
_refine_diff_density_max 0.66
_refine_diff_density_min -0.33
_refine_ls_abs_structure_details 'Flack (1983), 4298 Friedel-pairs'
_refine_ls_abs_structure_Flack 0.08(5)
_refine_ls_extinction_method None
_refine_ls_goodness_of_fit_ref 0.9255
_refine_ls_hydrogen_treatment constr
_refine_ls_matrix_type full
_refine_ls_number_parameters 609
_refine_ls_number_reflns 8731
_refine_ls_number_restraints 42
_refine_ls_R_factor_all 0.0441
_refine_ls_R_factor_gt 0.0438
_refine_ls_shift/su_max 0.0039781
_refine_ls_shift/su_mean 0.0001789
_refine_ls_structure_factor_coef Fsqd
_refine_ls_weighting_details
;
 Method= Modified Sheldrick 
 w=1/[\s^2^(F^2^) + ( 0.04P)^2^ + 4.13P] 
 ,where P=(max(Fo^2^,0) + 2Fc^2^)/3 
;
_refine_ls_weighting_scheme calc
_refine_ls_wR_factor_all 0.1007
_refine_ls_wR_factor_gt 0.1004
_refine_ls_wR_factor_ref 0.1007
_reflns_limit_h_max 0
_reflns_limit_h_min -15
_reflns_limit_k_max 17
_reflns_limit_k_min 0
_reflns_limit_l_max 44
_reflns_limit_l_min -44
_reflns_number_gt 8653
_reflns_number_total 8741
_reflns_threshold_expression I>2.0\s(I)
_oxford_diffrn_Wilson_B_factor 3.29
_oxford_diffrn_Wilson_scale 91.44
_oxford_refine_ls_r_factor_ref 0.0441
_oxford_refine_ls_scale 0.10854(3)
_oxford_reflns_number_all 8731
_oxford_reflns_threshold_expression_ref I>-3.0\s(I)
_cod_data_source_file c9ra05075b2.cif
_cod_data_source_block MT_147
_cod_original_cell_volume 6672.5(3)
_cod_original_sg_symbol_H-M 'P 61 '
_cod_database_code 7233166

loop_
_symmetry_equiv_pos_as_xyz
x,y,z
x-y,x,z+1/6
-y,x-y,z+1/3
-x,-y,z+1/2
-x+y,-x,z+2/3
y,-x+y,z+5/6

loop_
_atom_site_label
_atom_site_type_symbol
_atom_site_fract_x
_atom_site_fract_y
_atom_site_fract_z
_atom_site_U_iso_or_equiv
_atom_site_occupancy
_atom_site_adp_type
_atom_site_refinement_flags_posn
_atom_site_refinement_flags_adp
_atom_site_refinement_flags_occupancy
_atom_site_disorder_assembly
_atom_site_disorder_group
O1 O 0.50241(12) 0.72846(12) 0.40303(5) 0.0421 1.0000 Uani . . . . .
C2 C 0.54763(16) 0.69770(15) 0.37587(6) 0.0339 1.0000 Uani . . . . .
C3 C 0.52462(16) 0.70426(15) 0.33901(7) 0.0358 1.0000 Uani . . . . .
C4 C 0.57944(17) 0.68227(16) 0.31247(6) 0.0397 1.0000 Uani . . . . .
C5 C 0.65143(16) 0.65098(16) 0.32192(6) 0.0373 1.0000 Uani . . . . .
C6 C 0.66652(15) 0.63447(15) 0.35885(6) 0.0327 1.0000 Uani . . . . .
C7 C 0.61368(15) 0.65759(15) 0.38607(6) 0.0315 1.0000 Uani . . . . .
C8 C 0.62003(16) 0.62790(16) 0.42548(6) 0.0354 1.0000 Uani . . . . .
C9 C 0.56219(15) 0.50836(16) 0.42641(6) 0.0326 1.0000 Uani . . . . .
C10 C 0.60389(16) 0.45469(16) 0.40654(6) 0.0342 1.0000 Uani . . . . .
N11 N 0.70478(13) 0.50725(14) 0.38946(6) 0.0373 1.0000 Uani . . . . .
C12 C 0.73306(16) 0.58728(16) 0.36842(6) 0.0354 1.0000 Uani . . . . .
C13 C 0.83848(16) 0.63159(17) 0.35003(6) 0.0388 1.0000 Uani . . . . .
C14 C 0.89439(17) 0.73728(18) 0.33899(7) 0.0430 1.0000 Uani . . . . .
C15 C 0.99188(19) 0.7776(2) 0.32183(8) 0.0522 1.0000 Uani . . . . .
C16 C 1.03380(19) 0.7126(2) 0.31490(8) 0.0542 1.0000 Uani . . . . .
C17 C 0.9782(2) 0.6072(2) 0.32562(8) 0.0555 1.0000 Uani . . . . .
C18 C 0.88132(19) 0.56693(19) 0.34333(7) 0.0482 1.0000 Uani . . . . .
C19 C 0.54846(16) 0.34459(16) 0.40497(6) 0.0364 1.0000 Uani . . . . .
C20 C 0.44778(16) 0.28804(17) 0.41968(6) 0.0365 1.0000 Uani . . . . .
C21 C 0.40273(16) 0.33780(16) 0.43908(6) 0.0351 1.0000 Uani . . . . .
C22 C 0.46440(17) 0.44792(16) 0.44392(6) 0.0346 1.0000 Uani . . . . .
O23 O 0.42789(13) 0.49822(13) 0.46668(5) 0.0455 1.0000 Uani . . . . .
C26 C 0.4464(3) 0.5184(3) 0.56921(8) 0.0754 1.0000 Uani D . . . .
C27 C 0.28808(17) 0.27519(17) 0.45221(6) 0.0400 1.0000 Uani . . . . .
C28 C 0.21368(16) 0.25288(17) 0.41982(6) 0.0386 1.0000 Uani . . . . .
C29 C 0.18945(17) 0.16931(17) 0.39560(7) 0.0431 1.0000 Uani . . . . .
C30 C 0.13474(17) 0.15730(16) 0.36330(7) 0.0430 1.0000 Uani . . . . .
C31 C 0.10601(15) 0.23267(16) 0.35345(7) 0.0385 1.0000 Uani . . . . .
C32 C 0.06374(17) 0.22958(17) 0.31604(7) 0.0419 1.0000 Uani . . . . .
N33 N 0.09371(15) 0.30855(15) 0.29410(6) 0.0456 1.0000 Uani . . . . .
C34 C 0.17199(18) 0.41356(17) 0.30324(7) 0.0423 1.0000 Uani . . . . .
C35 C 0.17602(17) 0.46185(17) 0.33702(7) 0.0400 1.0000 Uani . . . . .
C36 C 0.09685(17) 0.39698(18) 0.36649(7) 0.0422 1.0000 Uani . . . . .
C37 C 0.12404(15) 0.31371(16) 0.37816(7) 0.0371 1.0000 Uani . . . . .
C38 C 0.17520(16) 0.32129(17) 0.41129(6) 0.0367 1.0000 Uani . . . . .
O39 O 0.19123(14) 0.40022(14) 0.43539(5) 0.0483 1.0000 Uani D . . . .
C42 C 0.00138(18) 0.40288(19) 0.50488(7) 0.0437 1.0000 Uani . . . . .
C43 C 0.25797(17) 0.56581(17) 0.34350(7) 0.0394 1.0000 Uani . . . . .
O44 O 0.26179(13) 0.61132(13) 0.37718(5) 0.0474 1.0000 Uani D . . . .
C47 C 0.1855(3) 0.8135(3) 0.40411(11) 0.0793 1.0000 Uani D . . . .
C48 C 0.33771(17) 0.62159(16) 0.31792(7) 0.0405 1.0000 Uani . . . . .
C49 C 0.43630(17) 0.72598(16) 0.32777(7) 0.0424 1.0000 Uani . . . . .
C50 C 0.32848(18) 0.57388(17) 0.28383(7) 0.0436 1.0000 Uani . . . . .
C51 C 0.24579(18) 0.47500(17) 0.27752(6) 0.0458 1.0000 Uani D . . . .
C53 C -0.01524(17) 0.12281(18) 0.30148(7) 0.0444 1.0000 Uani . . . . .
C54 C -0.0074(2) 0.0949(2) 0.26564(8) 0.0563 1.0000 Uani . . . . .
C55 C -0.0811(2) -0.0049(2) 0.25232(9) 0.0652 1.0000 Uani . . . . .
C56 C -0.1634(2) -0.0758(2) 0.27407(9) 0.0578 1.0000 Uani . . . . .
C57 C -0.17238(19) -0.04928(19) 0.30948(8) 0.0530 1.0000 Uani . . . . .
C58 C -0.09820(18) 0.04939(19) 0.32331(8) 0.0488 1.0000 Uani . . . . .
C59 C 0.5757(2) 0.8341(2) 0.41637(8) 0.0552 1.0000 Uani . . . . .
C60 C 0.5291(3) 0.8559(2) 0.44985(9) 0.0658 1.0000 Uani . . . . .
C61 C 0.5185(3) 0.7852(3) 0.48169(10) 0.0860 1.0000 Uani . . . . .
C400 C 0.0943(3) 0.3566(3) 0.45867(11) 0.0446 0.713(7) Uani D . P 1 2
C401 C 0.1514(9) 0.4054(11) 0.4698(2) 0.0559 0.287(7) Uani D . P 1 1
C410 C 0.0487(8) 0.4034(9) 0.4644(3) 0.0581 0.287(7) Uani D U P 1 1
C411 C 0.0992(3) 0.4451(3) 0.48046(11) 0.0473 0.713(7) Uani D U P 1 2
C460 C 0.1816(14) 0.7025(12) 0.4034(5) 0.1016 0.251(9) Uani D U P 2 1
C461 C 0.2337(5) 0.7414(5) 0.40714(16) 0.0770 0.749(9) Uani D U P 2 2
C450 C 0.2099(4) 0.6721(4) 0.37514(13) 0.0626 0.749(9) Uani D U P 2 2
C451 C 0.2649(13) 0.7182(12) 0.3773(4) 0.0984 0.251(9) Uani D U P 2 1
C240 C 0.4028(13) 0.4375(14) 0.5251(4) 0.0569 0.166(4) Uani D U P 3 1
C241 C 0.4702(3) 0.5018(3) 0.50355(8) 0.0568 0.834(4) Uani D U P 3 2
C250 C 0.4970(16) 0.5465(16) 0.5283(5) 0.0914 0.166(4) Uani D U P 3 1
C251 C 0.4049(3) 0.5184(3) 0.53083(9) 0.0616 0.834(4) Uani D U P 3 2
H41 H 0.5642 0.6846 0.2866 0.0521 1.0000 Uiso R . . . .
H51 H 0.6902 0.6372 0.3022 0.0464 1.0000 Uiso R . . . .
H81 H 0.6955 0.6589 0.4348 0.0436 1.0000 Uiso R . . . .
H82 H 0.5883 0.6565 0.4433 0.0425 1.0000 Uiso R . . . .
H141 H 0.8634 0.7829 0.3434 0.0544 1.0000 Uiso R . . . .
H151 H 1.0338 0.8545 0.3139 0.0667 1.0000 Uiso R . . . .
H161 H 1.0979 0.7406 0.3009 0.0647 1.0000 Uiso R . . . .
H171 H 1.0059 0.5614 0.3204 0.0673 1.0000 Uiso R . . . .
H181 H 0.8426 0.4929 0.3520 0.0586 1.0000 Uiso R . . . .
H201 H 0.4058 0.2129 0.4165 0.0457 1.0000 Uiso R . . . .
H264 H 0.4043 0.5291 0.5893 0.1259 0.834(4) Uiso R . P 3 2
H263 H 0.5214 0.5757 0.5720 0.1271 0.834(4) Uiso R . P 3 2
H262 H 0.4366 0.4448 0.5730 0.1267 0.834(4) Uiso R . P 3 2
H271 H 0.2775 0.3202 0.4696 0.0494 1.0000 Uiso R . . . .
H272 H 0.2706 0.2041 0.4617 0.0498 1.0000 Uiso R . . . .
H291 H 0.2108 0.1176 0.4015 0.0546 1.0000 Uiso R . . . .
H301 H 0.1130 0.0939 0.3483 0.0513 1.0000 Uiso R . . . .
H361 H 0.1006 0.4451 0.3869 0.0543 1.0000 Uiso R . . . .
H362 H 0.0204 0.3580 0.3560 0.0553 1.0000 Uiso R . . . .
H423 H -0.0518 0.4247 0.5028 0.0630 0.287(7) Uiso R . P 1 1
H426 H 0.0578 0.4504 0.5212 0.0629 0.287(7) Uiso R . P 1 1
H425 H -0.0310 0.3320 0.5148 0.0631 0.287(7) Uiso R . P 1 1
H424 H 0.0032 0.4625 0.5187 0.0641 0.713(7) Uiso R . P 1 2
H421 H 0.0030 0.3538 0.5239 0.0628 0.713(7) Uiso R . P 1 2
H422 H -0.0642 0.3681 0.4894 0.0635 0.713(7) Uiso R . P 1 2
H475 H 0.1224 0.8033 0.4169 0.1202 0.251(9) Uiso R . P 2 1
H476 H 0.2480 0.8674 0.4170 0.1201 0.251(9) Uiso R . P 2 1
H473 H 0.1858 0.8372 0.3792 0.1200 0.251(9) Uiso R . P 2 1
H472 H 0.1943 0.8474 0.4295 0.1203 0.749(9) Uiso R . P 2 2
H471 H 0.1093 0.7704 0.3981 0.1204 0.749(9) Uiso R . P 2 2
H474 H 0.2211 0.8706 0.3856 0.1204 0.749(9) Uiso R . P 2 2
H501 H 0.3828 0.6143 0.2653 0.0517 1.0000 Uiso R . . . .
H541 H 0.0511 0.1459 0.2508 0.0671 1.0000 Uiso R . . . .
H551 H -0.0750 -0.0195 0.2267 0.0818 1.0000 Uiso R . . . .
H561 H -0.2138 -0.1455 0.2654 0.0714 1.0000 Uiso R . . . .
H571 H -0.2289 -0.1032 0.3248 0.0652 1.0000 Uiso R . . . .
H581 H -0.1015 0.0696 0.3486 0.0635 1.0000 Uiso R . . . .
H591 H 0.6480 0.8419 0.4251 0.0688 1.0000 Uiso R . . . .
H592 H 0.5913 0.8867 0.3960 0.0685 1.0000 Uiso R . . . .
H601 H 0.5788 0.9328 0.4577 0.0804 1.0000 Uiso R . . . .
H602 H 0.4530 0.8393 0.4434 0.0801 1.0000 Uiso R . . . .
H611 H 0.4918 0.8032 0.5033 0.1327 1.0000 Uiso R . . . .
H612 H 0.5894 0.7896 0.4868 0.1320 1.0000 Uiso R . . . .
H613 H 0.4642 0.7098 0.4735 0.1321 1.0000 Uiso R . . . .
H4001 H 0.0870 0.2983 0.4748 0.0668 0.713(7) Uiso R . P 1 2
H4002 H 0.0275 0.3238 0.4435 0.0667 0.713(7) Uiso R . P 1 2
H4011 H 0.2018 0.4730 0.4809 0.0561 0.287(7) Uiso R . P 1 1
H4012 H 0.1428 0.3480 0.4859 0.0561 0.287(7) Uiso R . P 1 1
H4101 H 0.0585 0.4650 0.4506 0.0571 0.287(7) Uiso R . P 1 1
H4102 H -0.0007 0.3398 0.4513 0.0569 0.287(7) Uiso R . P 1 1
H4111 H 0.1689 0.4842 0.4946 0.0690 0.713(7) Uiso R . P 1 2
H4112 H 0.0980 0.5006 0.4621 0.0687 0.713(7) Uiso R . P 1 2
H4601 H 0.2025 0.6893 0.4278 0.1203 0.251(9) Uiso R . P 2 1
H4602 H 0.1114 0.6434 0.3975 0.1201 0.251(9) Uiso R . P 2 1
H4611 H 0.2159 0.6996 0.4313 0.1159 0.749(9) Uiso R . P 2 2
H4612 H 0.3115 0.7886 0.4055 0.1162 0.749(9) Uiso R . P 2 2
H4501 H 0.1330 0.6224 0.3748 0.0828 0.749(9) Uiso R . P 2 2
H4502 H 0.2309 0.7170 0.3525 0.0837 0.749(9) Uiso R . P 2 2
H2401 H 0.3425 0.4472 0.5307 0.0821 0.166(4) Uiso R . P 3 1
H2402 H 0.3837 0.3642 0.5306 0.0820 0.166(4) Uiso R . P 3 1
H2411 H 0.5459 0.5606 0.5051 0.0820 0.834(4) Uiso R . P 3 2
H2412 H 0.4613 0.4299 0.5110 0.0831 0.834(4) Uiso R . P 3 2
H2501 H 0.5210 0.6212 0.5234 0.0980 0.166(4) Uiso R . P 3 1
H2502 H 0.5563 0.5341 0.5248 0.0980 0.166(4) Uiso R . P 3 1
H261 H 0.4995 0.5599 0.5867 0.1009 0.166(4) Uiso R . P 3 1
H265 H 0.3880 0.5300 0.5719 0.1009 0.166(4) Uiso R . P 3 1
H266 H 0.4231 0.4453 0.5730 0.1009 0.166(4) Uiso R . P 3 1
H2513 H 0.4076 0.5841 0.5266 0.0859 0.834(4) Uiso R . P 3 2
H2514 H 0.3336 0.4620 0.5289 0.0859 0.834(4) Uiso R . P 3 2
Cl2 Cl 0.2357(2) 0.4181(2) 0.23490(6) 0.0566 0.236(3) Uani D . P 7 2
H191 H 0.5799 0.3080 0.3938 0.0438 1.0000 Uiso R . . . .
H511 H 0.2393 0.4459 0.2537 0.0551 0.764(3) Uiso R . P 7 1
H4511 H 0.3161 0.7687 0.3937 0.1193 0.251(9) Uiso R . P 2 1
H4512 H 0.2731 0.7496 0.3538 0.1193 0.251(9) Uiso R . P 2 1
H491 H 0.4206 0.7584 0.3476 0.0510 1.0000 Uiso R . . . .
H492 H 0.4585 0.7720 0.3071 0.0510 1.0000 Uiso R . . . .

loop_
_atom_site_aniso_label
_atom_site_aniso_U_11
_atom_site_aniso_U_22
_atom_site_aniso_U_33
_atom_site_aniso_U_23
_atom_site_aniso_U_13
_atom_site_aniso_U_12
O1 0.0393(8) 0.0378(8) 0.0509(9) -0.0080(7) -0.0013(7) 0.0205(7)
C2 0.0318(10) 0.0232(9) 0.0419(11) 0.0026(8) 0.0019(8) 0.0102(8)
C3 0.0323(10) 0.0237(9) 0.0452(11) 0.0080(8) -0.0008(8) 0.0092(8)
C4 0.0364(11) 0.0340(10) 0.0361(11) 0.0075(8) 0.0001(8) 0.0082(9)
C5 0.0313(10) 0.0365(11) 0.0353(10) 0.0046(8) 0.0052(8) 0.0104(8)
C6 0.0272(9) 0.0269(9) 0.0365(10) 0.0024(8) 0.0022(8) 0.0079(7)
C7 0.0292(9) 0.0247(9) 0.0344(10) 0.0001(7) -0.0008(7) 0.0088(7)
C8 0.0341(10) 0.0350(10) 0.0338(10) -0.0010(8) -0.0023(8) 0.0148(9)
C9 0.0307(9) 0.0349(10) 0.0318(9) 0.0036(8) -0.0050(7) 0.0162(8)
C10 0.0317(10) 0.0369(10) 0.0363(10) 0.0054(8) -0.0029(8) 0.0190(8)
N11 0.0298(8) 0.0357(9) 0.0459(10) 0.0028(7) 0.0008(7) 0.0160(7)
C12 0.0300(9) 0.0325(10) 0.0399(11) -0.0036(8) -0.0009(8) 0.0128(8)
C13 0.0301(10) 0.0386(11) 0.0413(11) -0.0058(9) -0.0011(8) 0.0124(9)
C14 0.0330(10) 0.0409(11) 0.0501(12) -0.0023(10) 0.0033(9) 0.0147(9)
C15 0.0348(11) 0.0477(13) 0.0610(15) 0.0052(11) 0.0094(10) 0.0108(10)
C16 0.0353(12) 0.0630(15) 0.0548(15) -0.0027(12) 0.0117(10) 0.0174(11)
C17 0.0441(13) 0.0561(15) 0.0685(16) -0.0071(12) 0.0093(12) 0.0265(12)
C18 0.0405(12) 0.0433(12) 0.0583(14) -0.0036(11) 0.0076(10) 0.0190(10)
C19 0.0364(10) 0.0365(10) 0.0408(11) 0.0062(8) -0.0004(9) 0.0217(9)
C20 0.0358(10) 0.0329(10) 0.0393(11) 0.0084(8) -0.0031(8) 0.0160(9)
C21 0.0341(10) 0.0394(11) 0.0303(9) 0.0100(8) 0.0004(8) 0.0173(9)
C22 0.0394(11) 0.0379(10) 0.0288(9) 0.0067(8) 0.0000(8) 0.0211(9)
O23 0.0513(9) 0.0452(8) 0.0382(8) 0.0011(6) 0.0118(7) 0.0228(7)
C26 0.081(2) 0.097(2) 0.0485(16) 0.0027(16) -0.0025(14) 0.0449(19)
C27 0.0380(11) 0.0407(11) 0.0383(11) 0.0130(9) 0.0064(9) 0.0175(9)
C28 0.0293(10) 0.0356(11) 0.0452(12) 0.0159(9) 0.0094(8) 0.0120(8)
C29 0.0359(11) 0.0302(10) 0.0588(14) 0.0092(9) 0.0011(10) 0.0132(9)
C30 0.0335(10) 0.0275(10) 0.0587(14) 0.0033(9) -0.0032(10) 0.0081(8)
C31 0.0257(9) 0.0313(10) 0.0500(12) 0.0058(9) -0.0001(8) 0.0078(8)
C32 0.0321(10) 0.0368(11) 0.0503(12) 0.0019(9) -0.0030(9) 0.0122(9)
N33 0.0387(10) 0.0407(10) 0.0486(11) 0.0042(8) -0.0081(8) 0.0132(8)
C34 0.0401(11) 0.0378(11) 0.0462(12) 0.0086(9) -0.0076(9) 0.0173(9)
C35 0.0350(10) 0.0389(11) 0.0503(12) 0.0086(9) -0.0041(9) 0.0215(9)
C36 0.0333(10) 0.0427(11) 0.0527(13) 0.0053(10) -0.0010(9) 0.0207(9)
C37 0.0254(9) 0.0356(10) 0.0470(12) 0.0101(9) 0.0066(8) 0.0129(8)
C38 0.0299(10) 0.0381(11) 0.0392(10) 0.0084(9) 0.0099(8) 0.0147(8)
O39 0.0557(10) 0.0595(10) 0.0406(8) -0.0010(7) 0.0049(7) 0.0369(8)
C42 0.0440(12) 0.0499(12) 0.0460(12) -0.0002(10) 0.0005(10) 0.0300(10)
C43 0.0382(11) 0.0368(10) 0.0482(12) 0.0068(9) -0.0050(9) 0.0224(9)
O44 0.0477(9) 0.0402(8) 0.0567(10) 0.0013(7) -0.0014(7) 0.0237(7)
C47 0.098(2) 0.069(2) 0.086(2) -0.0177(17) 0.0031(19) 0.0534(19)
C48 0.0396(11) 0.0325(10) 0.0519(12) 0.0100(9) -0.0075(9) 0.0198(9)
C49 0.0423(11) 0.0293(10) 0.0532(13) 0.0091(9) -0.0056(10) 0.0161(9)
C50 0.0418(11) 0.0391(11) 0.0486(12) 0.0155(9) -0.0021(9) 0.0192(10)
C51 0.0439(12) 0.0410(12) 0.0473(12) 0.0108(10) -0.0080(10) 0.0174(10)
C53 0.0326(11) 0.0389(11) 0.0547(14) 0.0040(10) -0.0067(9) 0.0127(9)
C54 0.0449(14) 0.0527(14) 0.0574(15) -0.0029(12) -0.0009(11) 0.0141(11)
C55 0.0548(16) 0.0643(17) 0.0647(18) -0.0172(14) -0.0091(13) 0.0208(14)
C56 0.0430(13) 0.0388(12) 0.0828(19) -0.0094(12) -0.0186(12) 0.0140(11)
C57 0.0359(12) 0.0415(12) 0.0720(17) 0.0077(12) -0.0064(11) 0.0123(10)
C58 0.0383(11) 0.0407(12) 0.0580(14) 0.0028(11) -0.0057(10) 0.0128(10)
C59 0.0575(15) 0.0386(12) 0.0673(16) -0.0128(11) -0.0055(12) 0.0224(11)
C60 0.0741(19) 0.0596(16) 0.0747(19) -0.0239(14) -0.0112(15) 0.0416(15)
C61 0.120(3) 0.097(3) 0.068(2) -0.0041(18) 0.015(2) 0.075(2)
C400 0.043(2) 0.0337(18) 0.052(2) 0.0024(15) 0.0173(17) 0.0161(16)
C401 0.053(6) 0.066(7) 0.052(5) -0.012(5) -0.011(4) 0.032(6)
C410 0.048(5) 0.067(5) 0.055(5) -0.001(4) -0.014(4) 0.025(4)
C411 0.049(2) 0.0437(19) 0.0452(19) -0.0088(15) 0.0043(16) 0.0206(17)
C460 0.082(8) 0.096(9) 0.071(7) -0.005(7) -0.018(7) 0.003(7)
C461 0.078(4) 0.068(3) 0.088(3) -0.033(3) -0.013(3) 0.039(3)
C450 0.058(3) 0.054(3) 0.092(3) -0.026(2) -0.015(2) 0.040(2)
C451 0.068(7) 0.092(8) 0.066(6) 0.005(6) 0.000(6) -0.012(7)
C240 0.062(2) 0.076(2) 0.0337(17) -0.0051(17) 0.0013(16) 0.0358(19)
C241 0.0620(19) 0.077(2) 0.0331(14) -0.0049(13) 0.0011(13) 0.0355(17)
C250 0.066(8) 0.096(8) 0.100(9) 0.009(8) 0.013(8) 0.032(7)
C251 0.0592(19) 0.078(2) 0.0584(19) 0.0059(17) 0.0062(15) 0.0427(18)
Cl2 0.0673(18) 0.0527(16) 0.0451(15) 0.0046(11) 0.0013(11) 0.0264(13)

loop_
_atom_type_symbol
_atom_type_scat_dispersion_real
_atom_type_scat_dispersion_imag
_atom_type_scat_Cromer_Mann_a1
_atom_type_scat_Cromer_Mann_b1
_atom_type_scat_Cromer_Mann_a2
_atom_type_scat_Cromer_Mann_b2
_atom_type_scat_Cromer_Mann_a3
_atom_type_scat_Cromer_Mann_b3
_atom_type_scat_Cromer_Mann_a4
_atom_type_scat_Cromer_Mann_b4
_atom_type_scat_Cromer_Mann_c
_atom_type_scat_source
C 0.0181 0.0091 2.3100 20.8439 1.0200 10.2075 1.5886 0.5687 0.8650 51.6512 0.2156 'International Tables Vol C 4.2.6.8 and 6.1.1.4'
H 0.0000 0.0000 0.4930 10.5109 0.3229 26.1257 0.1402 3.1424 0.0408 57.7998 0.0030 'International Tables Vol C 4.2.6.8 and 6.1.1.4'
N 0.0311 0.0180 12.2126 0.0057 3.1322 9.8933 2.0125 28.9975 1.1663 0.5826 -11.5290 'International Tables Vol C 4.2.6.8 and 6.1.1.4'
O 0.0492 0.0322 3.0485 13.2771 2.2868 5.7011 1.5463 0.3239 0.8670 32.9089 0.2508 'International Tables Vol C 4.2.6.8 and 6.1.1.4'
Cl 0.3639 0.7018 11.4604 0.0104 7.1964 1.1662 6.2556 18.5194 1.6455 47.7784 -9.5574 'International Tables Vol C 4.2.6.8 and 6.1.1.4'

loop_
_geom_angle_atom_site_label_1
_geom_angle_atom_site_label_2
_geom_angle_atom_site_label_3
_geom_angle
_geom_angle_publ_flag
C2 O1 C59 111.56(17) yes
O1 C2 C3 119.84(18) yes
O1 C2 C7 118.79(18) yes
C3 C2 C7 121.35(19) yes
C2 C3 C4 117.96(19) yes
C2 C3 C49 121.8(2) yes
C4 C3 C49 120.1(2) yes
C3 C4 C5 121.4(2) yes
C3 C4 H41 120.0 no
C5 C4 H41 118.5 no
C4 C5 C6 120.4(2) yes
C4 C5 H51 119.1 no
C6 C5 H51 120.4 no
C5 C6 C7 119.25(19) yes
C5 C6 C12 119.96(18) yes
C7 C6 C12 120.70(18) yes
C2 C7 C6 119.14(18) yes
C2 C7 C8 121.47(18) yes
C6 C7 C8 119.07(18) yes
C7 C8 C9 105.76(16) yes
C7 C8 H81 113.5 no
C9 C8 H81 111.2 no
C7 C8 H82 112.9 no
C9 C8 H82 111.0 no
H81 C8 H82 102.6 no
C8 C9 C10 118.84(18) yes
C8 C9 C22 122.80(18) yes
C10 C9 C22 118.18(18) yes
C9 C10 N11 123.06(18) yes
C9 C10 C19 119.94(19) yes
N11 C10 C19 116.88(18) yes
C10 N11 C12 122.04(17) yes
C6 C12 N11 125.18(18) yes
C6 C12 C13 117.54(18) yes
N11 C12 C13 117.14(19) yes
C12 C13 C14 120.91(19) yes
C12 C13 C18 120.0(2) yes
C14 C13 C18 119.1(2) yes
C13 C14 C15 120.5(2) yes
C13 C14 H141 119.0 no
C15 C14 H141 120.4 no
C14 C15 C16 120.2(2) yes
C14 C15 H151 121.4 no
C16 C15 H151 118.4 no
C15 C16 C17 119.5(2) yes
C15 C16 H161 118.4 no
C17 C16 H161 121.8 no
C16 C17 C18 120.5(2) yes
C16 C17 H171 120.0 no
C18 C17 H171 119.5 no
C17 C18 C13 120.2(2) yes
C17 C18 H181 121.1 no
C13 C18 H181 118.7 no
C10 C19 C20 120.2(2) yes
C10 C19 H191 120.0 no
C20 C19 H191 119.9 no
C19 C20 C21 121.6(2) yes
C19 C20 H201 121.0 no
C21 C20 H201 117.4 no
C20 C21 C22 117.44(19) yes
C20 C21 C27 120.61(19) yes
C22 C21 C27 121.83(19) yes
C21 C22 C9 121.99(19) yes
C21 C22 O23 119.14(18) yes
C9 C22 O23 118.87(18) yes
C22 O23 C241 107.75(19) yes
C250 C26 H261 109.6 no
C250 C26 H265 112.5 no
H261 C26 H265 109.5 no
C250 C26 H266 106.2 no
H261 C26 H266 109.5 no
H265 C26 H266 109.5 no
C251 C26 H264 113.2 no
C251 C26 H263 111.3 no
H264 C26 H263 107.0 no
C251 C26 H262 106.2 no
H264 C26 H262 106.6 no
H263 C26 H262 112.7 no
C21 C27 C28 109.42(16) yes
C21 C27 H271 107.2 no
C28 C27 H271 108.2 no
C21 C27 H272 111.4 no
C28 C27 H272 105.2 no
H271 C27 H272 115.3 no
C27 C28 C29 121.23(19) yes
C27 C28 C38 121.0(2) yes
C29 C28 C38 117.5(2) yes
C28 C29 C30 121.8(2) yes
C28 C29 H291 119.7 no
C30 C29 H291 118.5 no
C29 C30 C31 119.8(2) yes
C29 C30 H301 119.3 no
C31 C30 H301 120.8 no
C30 C31 C32 119.5(2) yes
C30 C31 C37 119.4(2) yes
C32 C31 C37 121.1(2) yes
C31 C32 N33 126.4(2) yes
C31 C32 C53 116.67(19) yes
N33 C32 C53 116.7(2) yes
C32 N33 C34 123.3(2) yes
N33 C34 C35 123.8(2) yes
N33 C34 C51 119.3(2) yes
C35 C34 C51 116.8(2) yes
C34 C35 C36 118.9(2) yes
C34 C35 C43 119.2(2) yes
C36 C35 C43 121.7(2) yes
C35 C36 C37 106.12(17) yes
C35 C36 H361 109.4 no
C37 C36 H361 113.9 no
C35 C36 H362 110.7 no
C37 C36 H362 107.8 no
H361 C36 H362 109.0 no
C36 C37 C31 118.7(2) yes
C36 C37 C38 121.6(2) yes
C31 C37 C38 119.47(19) yes
C28 C38 C37 121.6(2) yes
C28 C38 O39 119.51(19) yes
C37 C38 O39 118.84(19) yes
C38 O39 C401 135.9(6) yes
C38 O39 C400 106.3(2) yes
C410 C42 H423 109.4 no
C410 C42 H426 110.3 no
H423 C42 H426 109.9 no
C410 C42 H425 109.0 no
H423 C42 H425 109.5 no
H426 C42 H425 108.6 no
C411 C42 H424 109.4 no
C411 C42 H421 110.0 no
H424 C42 H421 105.7 no
C411 C42 H422 109.7 no
H424 C42 H422 109.3 no
H421 C42 H422 112.6 no
C35 C43 O44 118.4(2) yes
C35 C43 C48 121.9(2) yes
O44 C43 C48 119.62(19) yes
C43 O44 C451 117.5(6) yes
C43 O44 C450 110.1(2) yes
C460 C47 H475 107.5 no
C460 C47 H476 111.7 no
H475 C47 H476 108.7 no
C460 C47 H473 109.8 no
H475 C47 H473 109.8 no
H476 C47 H473 109.3 no
C461 C47 H472 106.0 no
C461 C47 H471 109.5 no
H472 C47 H471 109.6 no
C461 C47 H474 113.4 no
H472 C47 H474 108.8 no
H471 C47 H474 109.4 no
C43 C48 C49 121.3(2) yes
C43 C48 C50 117.5(2) yes
C49 C48 C50 121.0(2) yes
C3 C49 C48 109.15(16) yes
C3 C49 H491 109.5 no
C48 C49 H491 109.5 no
C3 C49 H492 109.6 no
C48 C49 H492 109.6 no
H491 C49 H492 109.5 no
C48 C50 C51 119.5(2) yes
C48 C50 H501 117.8 no
C51 C50 H501 122.8 no
C34 C51 C50 124.5(2) yes
C34 C51 H511 117.7 no
C50 C51 H511 117.7 no
C34 C51 C50 124.5(2) yes
C34 C51 Cl2 116.85(19) yes
C50 C51 Cl2 118.5(2) yes
C32 C53 C54 120.3(2) yes
C32 C53 C58 121.0(2) yes
C54 C53 C58 118.6(2) yes
C53 C54 C55 120.0(2) yes
C53 C54 H541 118.0 no
C55 C54 H541 122.0 no
C54 C55 C56 120.6(3) yes
C54 C55 H551 117.2 no
C56 C55 H551 122.1 no
C55 C56 C57 120.1(2) yes
C55 C56 H561 121.4 no
C57 C56 H561 118.4 no
C56 C57 C58 119.9(2) yes
C56 C57 H571 118.1 no
C58 C57 H571 121.9 no
C53 C58 C57 120.8(2) yes
C53 C58 H581 117.6 no
C57 C58 H581 121.6 no
O1 C59 C60 109.0(2) yes
O1 C59 H591 112.5 no
C60 C59 H591 105.3 no
O1 C59 H592 109.0 no
C60 C59 H592 113.1 no
H591 C59 H592 108.0 no
C59 C60 C61 112.7(2) yes
C59 C60 H601 108.2 no
C61 C60 H601 107.7 no
C59 C60 H602 108.0 no
C61 C60 H602 106.5 no
H601 C60 H602 113.9 no
C60 C61 H611 111.2 no
C60 C61 H612 110.0 no
H611 C61 H612 111.3 no
C60 C61 H613 105.5 no
H611 C61 H613 109.0 no
H612 C61 H613 109.6 no
O39 C400 C411 108.1(3) yes
O39 C400 H4001 112.2 no
C411 C400 H4001 111.2 no
O39 C400 H4002 111.9 no
C411 C400 H4002 108.6 no
H4001 C400 H4002 104.8 no
O39 C401 C410 108.7(8) yes
O39 C401 H4011 107.7 no
C410 C401 H4011 108.4 no
O39 C401 H4012 111.8 no
C410 C401 H4012 111.3 no
H4011 C401 H4012 108.8 no
C401 C410 C42 107.4(7) yes
C401 C410 H4101 111.4 no
C42 C410 H4101 109.9 no
C401 C410 H4102 110.0 no
C42 C410 H4102 109.6 no
H4101 C410 H4102 108.6 no
C42 C411 C400 109.4(3) yes
C42 C411 H4111 113.3 no
C400 C411 H4111 111.0 no
C42 C411 H4112 108.0 no
C400 C411 H4112 108.2 no
H4111 C411 H4112 106.7 no
C47 C460 C451 104.2(11) yes
C47 C460 H4601 109.0 no
C451 C460 H4601 107.6 no
C47 C460 H4602 112.9 no
C451 C460 H4602 114.4 no
H4601 C460 H4602 108.5 no
C47 C461 C450 112.5(4) yes
C47 C461 H4611 113.7 no
C450 C461 H4611 111.9 no
C47 C461 H4612 106.2 no
C450 C461 H4612 102.9 no
H4611 C461 H4612 108.9 no
C461 C450 O44 111.7(4) yes
C461 C450 H4501 107.9 no
O44 C450 H4501 107.8 no
C461 C450 H4502 108.6 no
O44 C450 H4502 111.3 no
H4501 C450 H4502 109.5 no
O44 C451 C460 103.9(10) yes
O44 C451 H4511 113.6 no
C460 C451 H4511 88.8 no
O44 C451 H4512 114.7 no
C460 C451 H4512 123.7 no
H4511 C451 H4512 109.5 no
C250 C240 H2401 104.2 no
C250 C240 H2402 138.6 no
H2401 C240 H2402 109.2 no
O23 C241 C251 109.3(3) yes
O23 C241 H2411 110.2 no
C251 C241 H2411 110.2 no
O23 C241 H2412 111.7 no
C251 C241 H2412 103.0 no
H2411 C241 H2412 112.3 no
C240 C250 C26 75.1(9) yes
C240 C250 H2501 142.5 no
C26 C250 H2501 108.3 no
C240 C250 H2502 102.7 no
C26 C250 H2502 114.0 no
H2501 C250 H2502 109.0 no
C26 C251 C241 109.4(3) yes
C26 C251 H2513 109.4 no
C241 C251 H2513 110.4 no
C26 C251 H2514 109.2 no
C241 C251 H2514 109.0 no
H2513 C251 H2514 109.5 no

loop_
_geom_bond_atom_site_label_1
_geom_bond_atom_site_label_2
_geom_bond_distance
_geom_bond_publ_flag
O1 C2 1.381(2) yes
O1 C59 1.447(3) yes
C2 C3 1.399(3) yes
C2 C7 1.400(3) yes
C3 C4 1.388(3) yes
C3 C49 1.524(3) yes
C4 C5 1.378(3) yes
C4 H41 0.971 no
C5 C6 1.404(3) yes
C5 H51 0.994 no
C6 C7 1.395(3) yes
C6 C12 1.481(3) yes
C7 C8 1.516(3) yes
C8 C9 1.506(3) yes
C8 H81 1.015 no
C8 H82 0.999 no
C9 C10 1.405(3) yes
C9 C22 1.397(3) yes
C10 N11 1.415(3) yes
C10 C19 1.388(3) yes
N11 C12 1.278(3) yes
C12 C13 1.492(3) yes
C13 C14 1.391(3) yes
C13 C18 1.385(3) yes
C14 C15 1.383(3) yes
C14 H141 0.984 no
C15 C16 1.380(4) yes
C15 H151 1.012 no
C16 C17 1.383(4) yes
C16 H161 0.957 no
C17 C18 1.386(3) yes
C17 H171 0.954 no
C18 H181 0.984 no
C19 C20 1.380(3) yes
C19 H191 0.950 no
C20 C21 1.388(3) yes
C20 H201 0.955 no
C21 C22 1.401(3) yes
C21 C27 1.523(3) yes
C22 O23 1.376(3) yes
O23 C241 1.468(3) yes
C26 C250 1.622(16) yes
C26 H261 0.950 no
C26 H265 0.950 no
C26 H266 0.950 no
C26 C251 1.523(4) yes
C26 H264 1.015 no
C26 H263 0.993 no
C26 H262 1.016 no
C27 C28 1.522(3) yes
C27 H271 0.977 no
C27 H272 0.994 no
C28 C29 1.397(3) yes
C28 C38 1.398(3) yes
C29 C30 1.382(3) yes
C29 H291 0.970 no
C30 C31 1.401(3) yes
C30 H301 0.978 no
C31 C32 1.487(3) yes
C31 C37 1.400(3) yes
C32 N33 1.283(3) yes
C32 C53 1.492(3) yes
N33 C34 1.414(3) yes
C34 C35 1.404(3) yes
C34 C51 1.367(3) yes
C35 C36 1.511(3) yes
C35 C43 1.400(3) yes
C36 C37 1.511(3) yes
C36 H361 1.003 no
C36 H362 1.036 no
C37 C38 1.393(3) yes
C38 O39 1.370(3) yes
O39 C401 1.398(9) yes
O39 C400 1.488(4) yes
C42 C410 1.625(11) yes
C42 H423 0.975 no
C42 H426 0.967 no
C42 H425 0.965 no
C42 C411 1.523(4) yes
C42 H424 0.991 no
C42 H421 1.005 no
C42 H422 1.000 no
C43 O44 1.382(3) yes
C43 C48 1.390(3) yes
O44 C451 1.532(15) yes
O44 C450 1.423(4) yes
C47 C460 1.587(15) yes
C47 H475 0.972 no
C47 H476 0.975 no
C47 H473 0.972 no
C47 C461 1.527(6) yes
C47 H472 1.025 no
C47 H471 0.987 no
C47 H474 0.990 no
C48 C49 1.521(3) yes
C48 C50 1.396(3) yes
C49 H491 0.950 no
C49 H492 0.950 no
C50 C51 1.355(3) yes
C50 H501 0.979 no
C51 H511 0.950 no
C51 Cl2 1.7312(10) yes
C53 C54 1.389(4) yes
C53 C58 1.393(3) yes
C54 C55 1.391(4) yes
C54 H541 0.966 no
C55 C56 1.375(4) yes
C55 H551 0.971 no
C56 C57 1.372(4) yes
C56 H561 0.959 no
C57 C58 1.389(3) yes
C57 H571 0.979 no
C58 H581 0.976 no
C59 C60 1.504(4) yes
C59 H591 1.049 no
C59 H592 1.006 no
C60 C61 1.506(5) yes
C60 H601 1.024 no
C60 H602 1.035 no
C61 H611 0.971 no
C61 H612 1.017 no
C61 H613 1.024 no
C400 C411 1.484(5) yes
C400 H4001 0.993 no
C400 H4002 1.007 no
C401 C410 1.491(12) yes
C401 H4011 0.973 no
C401 H4012 0.976 no
C410 H4101 0.974 no
C410 H4102 0.969 no
C411 H4111 1.020 no
C411 H4112 1.054 no
C460 C451 1.466(17) yes
C460 H4601 0.986 no
C460 H4602 0.975 no
C461 C450 1.465(6) yes
C461 H4611 1.028 no
C461 H4612 0.989 no
C450 H4501 0.982 no
C450 H4502 1.000 no
C451 H4511 0.950 no
C451 H4512 0.950 no
C240 C250 1.494(17) yes
C240 H2401 0.974 no
C240 H2402 0.978 no
C241 C251 1.475(4) yes
C241 H2411 1.003 no
C241 H2412 1.025 no
C250 H2501 0.976 no
C250 H2502 0.974 no
C251 H2513 0.950 no
C251 H2514 0.950 no

loop_
_geom_hbond_atom_site_label_D
_geom_hbond_atom_site_label_H
_geom_hbond_atom_site_label_A
_geom_hbond_angle_DHA
_geom_hbond_distance_DH
_geom_hbond_distance_HA
_geom_hbond_distance_DA
_geom_hbond_publ_flag
C49 H491 C451 133 0.95 2.31 3.033(6) yes
